data_4516703
loop_
_publ_author_name
'Zhang, Baoxin'
'Jiao, Haijun'
'Michalik, Dirk'
'Klo\&s, Svenja'
'Deter, Lisa Marie'
'Selent, Detlef'
'Spannenberg, Anke'
'Franke, Robert'
'B\"orner, Armin'

_publ_section_title
;
 Hydrolysis Stability of Bidentate Phosphites Utilized as Modifying
 Ligands in the Rh-Catalyzedn-Regioselective Hydroformylation of Olefins
;
_journal_issue 11
_journal_name_full 'ACS Catalysis'
_journal_page_first 7554
_journal_paper_doi 10.1021/acscatal.6b02185
_journal_volume 6
_journal_year 2016
_chemical_formula_sum 'C48 H53 O12 P2 Rh'
_chemical_formula_weight 986.75
_space_group_crystal_system triclinic
_space_group_IT_number 2
_space_group_name_Hall '-P 1'
_space_group_name_H-M_alt 'P -1'
_atom_sites_solution_hydrogens geom
_audit_creation_method SHELXL-2014/7
_cell_angle_alpha 102.7423(6)
_cell_angle_beta 101.7803(7)
_cell_angle_gamma 100.5595(6)
_cell_formula_units_Z 2
_cell_length_a 10.8599(3)
_cell_length_b 15.1287(4)
_cell_length_c 15.5406(4)
_cell_measurement_reflns_used 9898
_cell_measurement_temperature 150(2)
_cell_measurement_theta_max 28.96
_cell_measurement_theta_min 2.59
_cell_volume 2367.22(11)
_computing_cell_refinement 'SAINT (Bruker, 2013)'
_computing_data_collection 'APEX2 (Bruker, 2014)'
_computing_data_reduction SAINT
_computing_structure_refinement 'SHELXL-2014/7 (Sheldrick, 2014)'
_computing_structure_solution 'SHELXS-97 (Sheldrick, 2008)'
_diffrn_ambient_temperature 150(2)
_diffrn_detector_area_resol_mean 8.3333
_diffrn_measured_fraction_theta_full 1.000
_diffrn_measured_fraction_theta_max 1.000
_diffrn_measurement_device_type 'Bruker APEX-II CCD'
_diffrn_measurement_method '\f and \w scans'
_diffrn_radiation_type MoK\a
_diffrn_radiation_wavelength 0.71073
_diffrn_reflns_av_R_equivalents 0.0196
_diffrn_reflns_av_unetI/netI 0.0171
_diffrn_reflns_Laue_measured_fraction_full 1.000
_diffrn_reflns_Laue_measured_fraction_max 1.000
_diffrn_reflns_limit_h_max 14
_diffrn_reflns_limit_h_min -14
_diffrn_reflns_limit_k_max 19
_diffrn_reflns_limit_k_min -19
_diffrn_reflns_limit_l_max 20
_diffrn_reflns_limit_l_min -20
_diffrn_reflns_number 48509
_diffrn_reflns_point_group_measured_fraction_full 1.000
_diffrn_reflns_point_group_measured_fraction_max 1.000
_diffrn_reflns_theta_full 25.242
_diffrn_reflns_theta_max 28.000
_diffrn_reflns_theta_min 1.701
_diffrn_source 'fine-focus sealed tube'
_exptl_absorpt_coefficient_mu 0.489
_exptl_absorpt_correction_T_max 0.88
_exptl_absorpt_correction_T_min 0.83
_exptl_absorpt_correction_type multi-scan
_exptl_absorpt_process_details 'SADABS (Bruker, 2014)'
_exptl_crystal_colour 'pale yellow'
_exptl_crystal_density_diffrn 1.384
_exptl_crystal_description prism
_exptl_crystal_F_000 1024
_exptl_crystal_size_max 0.482
_exptl_crystal_size_mid 0.365
_exptl_crystal_size_min 0.268
_refine_diff_density_max 0.499
_refine_diff_density_min -0.456
_refine_diff_density_rms 0.053
_refine_ls_extinction_method none
_refine_ls_goodness_of_fit_ref 1.035
_refine_ls_hydrogen_treatment constr
_refine_ls_matrix_type full
_refine_ls_number_parameters 567
_refine_ls_number_reflns 11429
_refine_ls_number_restraints 0
_refine_ls_restrained_S_all 1.035
_refine_ls_R_factor_all 0.0318
_refine_ls_R_factor_gt 0.0279
_refine_ls_shift/su_max 0.002
_refine_ls_shift/su_mean 0.000
_refine_ls_structure_factor_coef Fsqd
_refine_ls_weighting_details 'w=1/[\s^2^(Fo^2^)+(0.0313P)^2^+1.5491P] where P=(Fo^2^+2Fc^2^)/3'
_refine_ls_weighting_scheme calc
_refine_ls_wR_factor_gt 0.0687
_refine_ls_wR_factor_ref 0.0718
_reflns_Friedel_coverage 0.000
_reflns_number_gt 10387
_reflns_number_total 11429
_reflns_threshold_expression 'I > 2\s(I)'
_cod_data_source_file cs6b02185_si_003.cif
_cod_data_source_block AX0846
_cod_database_code 4516703
_shelx_shelxl_version_number 2014/7
_shelx_space_group_comment
;
The symmetry employed for this shelxl refinement is uniquely defined
by the following loop, which should always be used as a source of
symmetry information in preference to the above space-group names.
They are only intended as comments.
;

loop_
_space_group_symop_operation_xyz
'x, y, z'
'-x, -y, -z'

loop_
_atom_site_label
_atom_site_type_symbol
_atom_site_fract_x
_atom_site_fract_y
_atom_site_fract_z
_atom_site_U_iso_or_equiv
_atom_site_adp_type
_atom_site_occupancy
_atom_site_site_symmetry_order
_atom_site_calc_flag
_atom_site_refinement_flags_posn
_atom_site_refinement_flags_adp
C1 C 0.10630(16) 0.15314(12) 0.49884(12) 0.0291(3) Uani 1 1 d . .
C2 C 0.04206(15) 0.16032(12) 0.41445(11) 0.0300(3) Uani 1 1 d . .
H2 H -0.0496 0.1386 0.3966 0.036 Uiso 1 1 calc R U
C3 C 0.10091(15) 0.19666(12) 0.35415(11) 0.0288(3) Uani 1 1 d . .
C4 C 0.02911(19) 0.12457(16) 0.56252(14) 0.0437(5) Uani 1 1 d . .
H4A H 0.0511 0.0690 0.5780 0.065 Uiso 1 1 calc R U
H4B H -0.0636 0.1104 0.5327 0.065 Uiso 1 1 calc R U
H4C H 0.0496 0.1756 0.6183 0.065 Uiso 1 1 calc R U
C5 C 0.02115(18) 0.19397(17) 0.26206(12) 0.0437(5) Uani 1 1 d . .
H5A H 0.0168 0.2575 0.2596 0.066 Uiso 1 1 calc R U
H5B H -0.0665 0.1559 0.2517 0.066 Uiso 1 1 calc R U
H5C H 0.0611 0.1668 0.2148 0.066 Uiso 1 1 calc R U
C6 C 0.76277(15) 0.29315(11) 0.67177(11) 0.0286(3) Uani 1 1 d . .
C7 C 0.77130(15) 0.19828(11) 0.67638(11) 0.0253(3) Uani 1 1 d . .
C8 C 0.68030(15) 0.11982(11) 0.61825(11) 0.0246(3) Uani 1 1 d . .
C9 C 0.69057(17) 0.03067(12) 0.62042(12) 0.0308(3) Uani 1 1 d . .
H9 H 0.6286 -0.0223 0.5795 0.037 Uiso 1 1 calc R U
C10 C 0.79320(18) 0.02024(12) 0.68362(13) 0.0340(4) Uani 1 1 d . .
H10 H 0.8015 -0.0406 0.6860 0.041 Uiso 1 1 calc R U
C11 C 0.88398(17) 0.09738(13) 0.74342(12) 0.0340(4) Uani 1 1 d . .
H11 H 0.9529 0.0891 0.7872 0.041 Uiso 1 1 calc R U
C12 C 0.87419(16) 0.18623(12) 0.73935(12) 0.0307(3) Uani 1 1 d . .
H12 H 0.9375 0.2391 0.7794 0.037 Uiso 1 1 calc R U
C13 C 0.39750(15) 0.23609(11) 0.71827(10) 0.0245(3) Uani 1 1 d . .
C14 C 0.37993(16) 0.32388(11) 0.71832(11) 0.0284(3) Uani 1 1 d . .
H14 H 0.4230 0.3588 0.6847 0.034 Uiso 1 1 calc R U
C15 C 0.29949(17) 0.36193(12) 0.76728(11) 0.0305(3) Uani 1 1 d . .
H15 H 0.2863 0.4222 0.7669 0.037 Uiso 1 1 calc R U
C16 C 0.23937(16) 0.31022(12) 0.81636(11) 0.0299(3) Uani 1 1 d . .
C17 C 0.25827(17) 0.22126(12) 0.81544(12) 0.0315(3) Uani 1 1 d . .
H17 H 0.2160 0.1869 0.8498 0.038 Uiso 1 1 calc R U
C18 C 0.33656(16) 0.18105(11) 0.76620(11) 0.0276(3) Uani 1 1 d . .
C19 C 0.1421(2) 0.43203(14) 0.87443(14) 0.0421(4) Uani 1 1 d . .
H19A H 0.2267 0.4767 0.8982 0.063 Uiso 1 1 calc R U
H19B H 0.0867 0.4463 0.9155 0.063 Uiso 1 1 calc R U
H19C H 0.1015 0.4365 0.8137 0.063 Uiso 1 1 calc R U
C20 C 0.35592(19) 0.08255(12) 0.76503(14) 0.0370(4) Uani 1 1 d . .
C21 C 0.3176(2) 0.01921(13) 0.66687(16) 0.0483(5) Uani 1 1 d . .
H21A H 0.2291 0.0194 0.6369 0.072 Uiso 1 1 calc R U
H21B H 0.3220 -0.0446 0.6683 0.072 Uiso 1 1 calc R U
H21C H 0.3773 0.0424 0.6329 0.072 Uiso 1 1 calc R U
C22 C 0.4978(2) 0.08766(15) 0.80927(15) 0.0462(5) Uani 1 1 d . .
H22A H 0.5534 0.1143 0.7745 0.069 Uiso 1 1 calc R U
H22B H 0.5085 0.0248 0.8095 0.069 Uiso 1 1 calc R U
H22C H 0.5222 0.1272 0.8721 0.069 Uiso 1 1 calc R U
C23 C 0.2723(3) 0.03672(18) 0.8186(2) 0.0738(9) Uani 1 1 d . .
H23A H 0.2977 0.0739 0.8824 0.111 Uiso 1 1 calc R U
H23B H 0.2846 -0.0263 0.8158 0.111 Uiso 1 1 calc R U
H23C H 0.1810 0.0332 0.7921 0.111 Uiso 1 1 calc R U
C24 C 0.73378(17) 0.28690(13) 0.38140(13) 0.0329(4) Uani 1 1 d . .
C25 C 0.76547(16) 0.38896(12) 0.40122(12) 0.0295(3) Uani 1 1 d . .
C26 C 0.69303(15) 0.44300(11) 0.44357(11) 0.0272(3) Uani 1 1 d . .
C27 C 0.72675(19) 0.53917(13) 0.46401(13) 0.0379(4) Uani 1 1 d . .
H27 H 0.6768 0.5754 0.4934 0.045 Uiso 1 1 calc R U
C28 C 0.8347(2) 0.58177(14) 0.44089(14) 0.0447(5) Uani 1 1 d . .
H28 H 0.8590 0.6479 0.4550 0.054 Uiso 1 1 calc R U
C29 C 0.9077(2) 0.52974(15) 0.39759(14) 0.0439(5) Uani 1 1 d . .
H29 H 0.9808 0.5600 0.3814 0.053 Uiso 1 1 calc R U
C30 C 0.87397(18) 0.43419(14) 0.37813(14) 0.0385(4) Uani 1 1 d . .
H30 H 0.9244 0.3984 0.3488 0.046 Uiso 1 1 calc R U
C31 C 0.38216(16) 0.24626(11) 0.23962(10) 0.0262(3) Uani 1 1 d . .
C32 C 0.38230(17) 0.15340(12) 0.22709(12) 0.0306(3) Uani 1 1 d . .
H32 H 0.4359 0.1343 0.2724 0.037 Uiso 1 1 calc R U
C33 C 0.30458(17) 0.08747(12) 0.14868(12) 0.0332(4) Uani 1 1 d . .
H33 H 0.3030 0.0231 0.1403 0.040 Uiso 1 1 calc R U
C34 C 0.23014(17) 0.11717(13) 0.08352(11) 0.0332(4) Uani 1 1 d . .
C35 C 0.23139(19) 0.21139(13) 0.09682(12) 0.0360(4) Uani 1 1 d . .
H35 H 0.1794 0.2303 0.0505 0.043 Uiso 1 1 calc R U
C36 C 0.30579(17) 0.27894(12) 0.17539(11) 0.0311(3) Uani 1 1 d . .
C37 C 0.1476(2) -0.03758(15) -0.01226(15) 0.0537(6) Uani 1 1 d . .
H37A H 0.2348 -0.0465 -0.0121 0.081 Uiso 1 1 calc R U
H37B H 0.0878 -0.0723 -0.0714 0.081 Uiso 1 1 calc R U
H37C H 0.1186 -0.0604 0.0363 0.081 Uiso 1 1 calc R U
C38 C 0.3051(2) 0.38262(13) 0.18941(14) 0.0471(5) Uani 1 1 d . .
C39 C 0.2727(3) 0.42298(16) 0.27875(18) 0.0648(7) Uani 1 1 d . .
H39A H 0.1898 0.3856 0.2804 0.097 Uiso 1 1 calc R U
H39B H 0.2665 0.4876 0.2830 0.097 Uiso 1 1 calc R U
H39C H 0.3410 0.4217 0.3302 0.097 Uiso 1 1 calc R U
C40 C 0.2030(4) 0.39635(18) 0.1127(2) 0.0916(12) Uani 1 1 d . .
H40A H 0.2273 0.3797 0.0549 0.137 Uiso 1 1 calc R U
H40B H 0.1979 0.4618 0.1265 0.137 Uiso 1 1 calc R U
H40C H 0.1185 0.3564 0.1077 0.137 Uiso 1 1 calc R U
C41 C 0.4390(3) 0.43727(17) 0.1896(2) 0.0710(8) Uani 1 1 d . .
H41A H 0.5049 0.4297 0.2390 0.107 Uiso 1 1 calc R U
H41B H 0.4396 0.5036 0.1988 0.107 Uiso 1 1 calc R U
H41C H 0.4581 0.4134 0.1310 0.107 Uiso 1 1 calc R U
C42 C 0.68561(16) 0.27293(13) 0.05373(11) 0.0599(6) Uani 1 1 d G .
C43 C 0.59888(15) 0.30761(14) -0.00082(13) 0.0764(9) Uani 1 1 d G .
H43 H 0.5149 0.3064 0.0086 0.092 Uiso 1 1 calc R U
C44 C 0.6350(2) 0.34401(13) -0.06911(12) 0.0908(12) Uani 1 1 d G .
H44 H 0.5757 0.3677 -0.1064 0.109 Uiso 1 1 calc R U
C45 C 0.7578(3) 0.34573(13) -0.08285(11) 0.0913(12) Uani 1 1 d G .
H45 H 0.7825 0.3706 -0.1295 0.110 Uiso 1 1 calc R U
C46 C 0.84457(18) 0.31106(14) -0.02831(13) 0.0788(9) Uani 1 1 d G .
H46 H 0.9285 0.3122 -0.0377 0.095 Uiso 1 1 calc R U
C47 C 0.80846(15) 0.27466(13) 0.03998(12) 0.0628(6) Uani 1 1 d G .
H47 H 0.8677 0.2510 0.0773 0.075 Uiso 1 1 calc R U
C48 C 0.6484(4) 0.2323(3) 0.1257(3) 0.1102(13) Uani 1 1 d . .
H48A H 0.6226 0.2788 0.1686 0.165 Uiso 1 1 calc R U
H48B H 0.7222 0.2136 0.1583 0.165 Uiso 1 1 calc R U
H48C H 0.5756 0.1775 0.0977 0.165 Uiso 1 1 calc R U
O1 O 0.22846(10) 0.17057(8) 0.53026(8) 0.0277(2) Uani 1 1 d . .
O2 O 0.22112(10) 0.23395(8) 0.36924(8) 0.0275(2) Uani 1 1 d . .
O3 O 0.64695(10) 0.30138(7) 0.62128(8) 0.0258(2) Uani 1 1 d . .
O4 O 0.57634(10) 0.12921(7) 0.55495(7) 0.0261(2) Uani 1 1 d . .
O5 O 0.48251(11) 0.19993(8) 0.67192(8) 0.0279(2) Uani 1 1 d . .
O6 O 0.84709(13) 0.36246(9) 0.70686(10) 0.0442(3) Uani 1 1 d . .
O7 O 0.15901(13) 0.33970(9) 0.86847(9) 0.0377(3) Uani 1 1 d . .
O8 O 0.62727(11) 0.24737(8) 0.40730(8) 0.0275(2) Uani 1 1 d . .
O9 O 0.58477(11) 0.40279(8) 0.46833(7) 0.0267(2) Uani 1 1 d . .
O10 O 0.46354(11) 0.31263(8) 0.31770(7) 0.0276(2) Uani 1 1 d . .
O11 O 0.79297(15) 0.23622(10) 0.34734(13) 0.0552(4) Uani 1 1 d . .
O12 O 0.15005(14) 0.05928(10) 0.00289(9) 0.0457(3) Uani 1 1 d . .
P1 P 0.51500(4) 0.21789(3) 0.58081(3) 0.02214(8) Uani 1 1 d . .
P2 P 0.50737(4) 0.29685(3) 0.41683(3) 0.02234(8) Uani 1 1 d . .
Rh1 Rh 0.36612(2) 0.23096(2) 0.47454(2) 0.02286(4) Uani 1 1 d . .

loop_
_atom_site_aniso_label
_atom_site_aniso_U_11
_atom_site_aniso_U_22
_atom_site_aniso_U_33
_atom_site_aniso_U_23
_atom_site_aniso_U_13
_atom_site_aniso_U_12
C1 0.0248(8) 0.0278(8) 0.0319(8) 0.0042(6) 0.0085(6) 0.0025(6)
C2 0.0200(7) 0.0325(8) 0.0320(8) 0.0011(7) 0.0044(6) 0.0045(6)
C3 0.0237(7) 0.0344(9) 0.0267(8) 0.0017(6) 0.0053(6) 0.0118(6)
C4 0.0307(9) 0.0578(13) 0.0432(11) 0.0184(9) 0.0133(8) 0.0024(9)
C5 0.0283(9) 0.0724(14) 0.0279(9) 0.0083(9) 0.0045(7) 0.0150(9)
C6 0.0240(8) 0.0274(8) 0.0312(8) 0.0085(6) 0.0023(6) 0.0029(6)
C7 0.0232(7) 0.0244(7) 0.0281(8) 0.0070(6) 0.0072(6) 0.0042(6)
C8 0.0231(7) 0.0255(7) 0.0254(7) 0.0050(6) 0.0078(6) 0.0068(6)
C9 0.0324(8) 0.0240(8) 0.0344(9) 0.0032(6) 0.0091(7) 0.0076(6)
C10 0.0380(9) 0.0290(8) 0.0416(10) 0.0124(7) 0.0148(8) 0.0153(7)
C11 0.0307(8) 0.0398(10) 0.0352(9) 0.0141(8) 0.0074(7) 0.0139(7)
C12 0.0253(8) 0.0336(9) 0.0311(8) 0.0082(7) 0.0045(6) 0.0052(7)
C13 0.0236(7) 0.0260(7) 0.0220(7) 0.0045(6) 0.0045(6) 0.0047(6)
C14 0.0313(8) 0.0238(8) 0.0285(8) 0.0072(6) 0.0072(6) 0.0029(6)
C15 0.0348(9) 0.0237(8) 0.0303(8) 0.0049(6) 0.0051(7) 0.0071(7)
C16 0.0277(8) 0.0314(8) 0.0265(8) 0.0023(6) 0.0055(6) 0.0055(7)
C17 0.0329(9) 0.0317(9) 0.0323(8) 0.0115(7) 0.0120(7) 0.0058(7)
C18 0.0281(8) 0.0253(8) 0.0295(8) 0.0096(6) 0.0062(6) 0.0046(6)
C19 0.0436(11) 0.0382(10) 0.0431(10) 0.0019(8) 0.0132(9) 0.0149(8)
C20 0.0440(10) 0.0286(9) 0.0483(11) 0.0194(8) 0.0206(9) 0.0124(8)
C21 0.0519(12) 0.0243(9) 0.0611(13) 0.0075(9) 0.0059(10) 0.0044(8)
C22 0.0569(13) 0.0426(11) 0.0452(11) 0.0181(9) 0.0086(9) 0.0240(10)
C23 0.099(2) 0.0492(14) 0.120(2) 0.0568(16) 0.077(2) 0.0376(14)
C24 0.0291(8) 0.0336(9) 0.0434(10) 0.0155(8) 0.0153(7) 0.0126(7)
C25 0.0262(8) 0.0306(8) 0.0327(8) 0.0113(7) 0.0073(6) 0.0059(6)
C26 0.0263(8) 0.0277(8) 0.0246(7) 0.0076(6) 0.0030(6) 0.0022(6)
C27 0.0446(10) 0.0264(9) 0.0386(10) 0.0043(7) 0.0114(8) 0.0030(7)
C28 0.0503(12) 0.0292(9) 0.0468(11) 0.0088(8) 0.0093(9) -0.0047(8)
C29 0.0377(10) 0.0447(11) 0.0473(11) 0.0193(9) 0.0108(9) -0.0034(8)
C30 0.0309(9) 0.0433(10) 0.0456(10) 0.0178(8) 0.0143(8) 0.0075(8)
C31 0.0287(8) 0.0259(8) 0.0225(7) 0.0050(6) 0.0071(6) 0.0041(6)
C32 0.0323(8) 0.0288(8) 0.0305(8) 0.0069(7) 0.0069(7) 0.0096(7)
C33 0.0359(9) 0.0255(8) 0.0356(9) 0.0021(7) 0.0116(7) 0.0055(7)
C34 0.0351(9) 0.0337(9) 0.0246(8) 0.0005(7) 0.0098(7) -0.0006(7)
C35 0.0417(10) 0.0362(9) 0.0259(8) 0.0105(7) 0.0025(7) 0.0033(8)
C36 0.0371(9) 0.0273(8) 0.0270(8) 0.0102(6) 0.0055(7) 0.0027(7)
C37 0.0678(15) 0.0371(11) 0.0381(11) -0.0084(9) 0.0108(10) -0.0064(10)
C38 0.0632(13) 0.0263(9) 0.0417(11) 0.0141(8) -0.0090(9) 0.0054(9)
C39 0.0885(19) 0.0359(12) 0.0726(17) 0.0105(11) 0.0148(14) 0.0328(12)
C40 0.124(3) 0.0391(13) 0.081(2) 0.0230(13) -0.0433(19) 0.0135(15)
C41 0.096(2) 0.0349(12) 0.0727(17) 0.0214(12) 0.0171(15) -0.0102(12)
C42 0.0635(15) 0.0638(16) 0.0525(13) 0.0166(12) 0.0164(12) 0.0123(12)
C43 0.0749(19) 0.0670(18) 0.0676(18) 0.0005(14) -0.0114(15) 0.0232(15)
C44 0.137(3) 0.0498(16) 0.0539(17) 0.0016(13) -0.0306(19) 0.0201(18)
C45 0.160(4) 0.0486(16) 0.0506(16) 0.0113(12) 0.021(2) -0.001(2)
C46 0.096(2) 0.0665(18) 0.0684(18) 0.0139(15) 0.0322(17) -0.0016(16)
C47 0.0625(15) 0.0643(16) 0.0600(15) 0.0163(12) 0.0142(12) 0.0129(13)
C48 0.127(3) 0.135(4) 0.096(3) 0.055(3) 0.061(3) 0.032(3)
O1 0.0213(5) 0.0324(6) 0.0272(6) 0.0089(5) 0.0044(4) 0.0014(4)
O2 0.0205(5) 0.0365(6) 0.0262(5) 0.0092(5) 0.0057(4) 0.0078(5)
O3 0.0223(5) 0.0214(5) 0.0298(6) 0.0072(4) 0.0013(4) 0.0016(4)
O4 0.0247(5) 0.0229(5) 0.0262(5) 0.0022(4) 0.0018(4) 0.0050(4)
O5 0.0291(6) 0.0300(6) 0.0285(6) 0.0113(5) 0.0098(5) 0.0097(5)
O6 0.0304(7) 0.0279(6) 0.0608(9) 0.0115(6) -0.0083(6) -0.0035(5)
O7 0.0397(7) 0.0361(7) 0.0394(7) 0.0051(5) 0.0171(6) 0.0123(6)
O8 0.0263(6) 0.0259(6) 0.0347(6) 0.0107(5) 0.0118(5) 0.0098(4)
O9 0.0264(5) 0.0234(5) 0.0275(6) 0.0030(4) 0.0076(4) 0.0028(4)
O10 0.0312(6) 0.0232(5) 0.0249(5) 0.0065(4) 0.0025(4) 0.0032(4)
O11 0.0541(9) 0.0416(8) 0.0931(12) 0.0269(8) 0.0476(9) 0.0257(7)
O12 0.0531(8) 0.0403(8) 0.0286(6) -0.0030(6) 0.0031(6) -0.0029(6)
P1 0.02009(18) 0.02052(18) 0.02378(18) 0.00496(14) 0.00438(14) 0.00240(14)
P2 0.02144(18) 0.02174(18) 0.02347(18) 0.00557(15) 0.00534(14) 0.00530(14)
Rh1 0.01924(6) 0.02361(7) 0.02414(7) 0.00574(5) 0.00414(4) 0.00358(4)

loop_
_atom_type_symbol
_atom_type_description
_atom_type_scat_dispersion_real
_atom_type_scat_dispersion_imag
_atom_type_scat_source
C C 0.0033 0.0016 'International Tables Vol C Tables 4.2.6.8 and 6.1.1.4'
H H 0.0000 0.0000 'International Tables Vol C Tables 4.2.6.8 and 6.1.1.4'
O O 0.0106 0.0060 'International Tables Vol C Tables 4.2.6.8 and 6.1.1.4'
P P 0.1023 0.0942 'International Tables Vol C Tables 4.2.6.8 and 6.1.1.4'
Rh Rh -1.1178 0.9187 'International Tables Vol C Tables 4.2.6.8 and 6.1.1.4'

loop_
_geom_angle_atom_site_label_1
_geom_angle_atom_site_label_2
_geom_angle_atom_site_label_3
_geom_angle
O1 C1 C2 126.01(15)
O1 C1 C4 114.47(15)
C2 C1 C4 119.50(15)
C3 C2 C1 125.38(15)
C3 C2 H2 117.3
C1 C2 H2 117.3
O2 C3 C2 125.73(15)
O2 C3 C5 114.28(15)
C2 C3 C5 119.99(15)
C1 C4 H4A 109.5
C1 C4 H4B 109.5
H4A C4 H4B 109.5
C1 C4 H4C 109.5
H4A C4 H4C 109.5
H4B C4 H4C 109.5
C3 C5 H5A 109.5
C3 C5 H5B 109.5
H5A C5 H5B 109.5
C3 C5 H5C 109.5
H5A C5 H5C 109.5
H5B C5 H5C 109.5
O6 C6 O3 118.00(15)
O6 C6 C7 125.69(15)
O3 C6 C7 116.31(13)
C8 C7 C12 118.93(15)
C8 C7 C6 121.58(14)
C12 C7 C6 119.47(14)
C9 C8 O4 117.86(14)
C9 C8 C7 121.65(15)
O4 C8 C7 120.49(14)
C8 C9 C10 118.50(16)
C8 C9 H9 120.7
C10 C9 H9 120.7
C9 C10 C11 120.96(16)
C9 C10 H10 119.5
C11 C10 H10 119.5
C12 C11 C10 120.02(16)
C12 C11 H11 120.0
C10 C11 H11 120.0
C11 C12 C7 119.91(16)
C11 C12 H12 120.0
C7 C12 H12 120.0
C14 C13 O5 120.09(14)
C14 C13 C18 122.55(15)
O5 C13 C18 117.32(14)
C13 C14 C15 120.50(15)
C13 C14 H14 119.8
C15 C14 H14 119.8
C16 C15 C14 118.53(15)
C16 C15 H15 120.7
C14 C15 H15 120.7
O7 C16 C15 124.60(16)
O7 C16 C17 115.23(15)
C15 C16 C17 120.17(15)
C18 C17 C16 122.53(15)
C18 C17 H17 118.7
C16 C17 H17 118.7
C17 C18 C13 115.72(15)
C17 C18 C20 122.13(15)
C13 C18 C20 122.15(15)
O7 C19 H19A 109.5
O7 C19 H19B 109.5
H19A C19 H19B 109.5
O7 C19 H19C 109.5
H19A C19 H19C 109.5
H19B C19 H19C 109.5
C23 C20 C22 107.78(19)
C23 C20 C21 107.58(19)
C22 C20 C21 109.25(16)
C23 C20 C18 110.88(16)
C22 C20 C18 110.23(15)
C21 C20 C18 111.03(15)
C20 C21 H21A 109.5
C20 C21 H21B 109.5
H21A C21 H21B 109.5
C20 C21 H21C 109.5
H21A C21 H21C 109.5
H21B C21 H21C 109.5
C20 C22 H22A 109.5
C20 C22 H22B 109.5
H22A C22 H22B 109.5
C20 C22 H22C 109.5
H22A C22 H22C 109.5
H22B C22 H22C 109.5
C20 C23 H23A 109.5
C20 C23 H23B 109.5
H23A C23 H23B 109.5
C20 C23 H23C 109.5
H23A C23 H23C 109.5
H23B C23 H23C 109.5
O11 C24 O8 117.92(16)
O11 C24 C25 126.10(17)
O8 C24 C25 115.96(14)
C26 C25 C30 118.55(16)
C26 C25 C24 122.32(15)
C30 C25 C24 119.13(16)
C27 C26 O9 117.09(15)
C27 C26 C25 121.39(16)
O9 C26 C25 121.51(14)
C26 C27 C28 118.73(18)
C26 C27 H27 120.6
C28 C27 H27 120.6
C29 C28 C27 121.19(18)
C29 C28 H28 119.4
C27 C28 H28 119.4
C30 C29 C28 119.68(18)
C30 C29 H29 120.2
C28 C29 H29 120.2
C29 C30 C25 120.46(18)
C29 C30 H30 119.8
C25 C30 H30 119.8
C32 C31 C36 122.56(15)
C32 C31 O10 120.05(14)
C36 C31 O10 117.37(14)
C31 C32 C33 120.41(16)
C31 C32 H32 119.8
C33 C32 H32 119.8
C34 C33 C32 118.63(16)
C34 C33 H33 120.7
C32 C33 H33 120.7
C33 C34 O12 124.35(17)
C33 C34 C35 120.38(16)
O12 C34 C35 115.27(17)
C36 C35 C34 122.46(17)
C36 C35 H35 118.8
C34 C35 H35 118.8
C35 C36 C31 115.53(16)
C35 C36 C38 121.81(16)
C31 C36 C38 122.65(15)
O12 C37 H37A 109.5
O12 C37 H37B 109.5
H37A C37 H37B 109.5
O12 C37 H37C 109.5
H37A C37 H37C 109.5
H37B C37 H37C 109.5
C39 C38 C40 106.8(2)
C39 C38 C41 109.4(2)
C40 C38 C41 108.8(2)
C39 C38 C36 111.86(17)
C40 C38 C36 111.00(17)
C41 C38 C36 108.88(19)
C38 C39 H39A 109.5
C38 C39 H39B 109.5
H39A C39 H39B 109.5
C38 C39 H39C 109.5
H39A C39 H39C 109.5
H39B C39 H39C 109.5
C38 C40 H40A 109.5
C38 C40 H40B 109.5
H40A C40 H40B 109.5
C38 C40 H40C 109.5
H40A C40 H40C 109.5
H40B C40 H40C 109.5
C38 C41 H41A 109.5
C38 C41 H41B 109.5
H41A C41 H41B 109.5
C38 C41 H41C 109.5
H41A C41 H41C 109.5
H41B C41 H41C 109.5
C43 C42 C47 120.0
C43 C42 C48 120.9(2)
C47 C42 C48 119.1(2)
C42 C43 C44 120.0
C42 C43 H43 120.0
C44 C43 H43 120.0
C45 C44 C43 120.0
C45 C44 H44 120.0
C43 C44 H44 120.0
C44 C45 C46 120.0
C44 C45 H45 120.0
C46 C45 H45 120.0
C47 C46 C45 120.0
C47 C46 H46 120.0
C45 C46 H46 120.0
C46 C47 C42 120.0
C46 C47 H47 120.0
C42 C47 H47 120.0
C42 C48 H48A 109.5
C42 C48 H48B 109.5
H48A C48 H48B 109.5
C42 C48 H48C 109.5
H48A C48 H48C 109.5
H48B C48 H48C 109.5
C1 O1 Rh1 126.35(11)
C3 O2 Rh1 126.55(11)
C6 O3 P1 124.82(10)
C8 O4 P1 118.79(10)
C13 O5 P1 128.19(10)
C16 O7 C19 116.80(14)
C24 O8 P2 123.10(10)
C26 O9 P2 120.12(10)
C31 O10 P2 126.34(10)
C34 O12 C37 116.19(16)
O5 P1 O4 97.14(6)
O5 P1 O3 101.78(6)
O4 P1 O3 100.16(6)
O5 P1 Rh1 120.02(5)
O4 P1 Rh1 115.45(4)
O3 P1 Rh1 118.48(4)
O10 P2 O9 96.76(6)
O10 P2 O8 102.02(6)
O9 P2 O8 100.85(6)
O10 P2 Rh1 119.70(5)
O9 P2 Rh1 118.03(4)
O8 P2 Rh1 116.00(4)
O2 Rh1 O1 88.84(4)
O2 Rh1 P2 90.46(3)
O1 Rh1 P2 178.54(3)
O2 Rh1 P1 176.13(3)
O1 Rh1 P1 90.01(3)
P2 Rh1 P1 90.771(15)

loop_
_geom_bond_atom_site_label_1
_geom_bond_atom_site_label_2
_geom_bond_distance
C1 O1 1.272(2)
C1 C2 1.391(2)
C1 C4 1.504(2)
C2 C3 1.390(2)
C2 H2 0.9500
C3 O2 1.274(2)
C3 C5 1.502(2)
C4 H4A 0.9800
C4 H4B 0.9800
C4 H4C 0.9800
C5 H5A 0.9800
C5 H5B 0.9800
C5 H5C 0.9800
C6 O6 1.195(2)
C6 O3 1.3823(19)
C6 C7 1.471(2)
C7 C8 1.391(2)
C7 C12 1.395(2)
C8 C9 1.381(2)
C8 O4 1.3889(19)
C9 C10 1.385(3)
C9 H9 0.9500
C10 C11 1.387(3)
C10 H10 0.9500
C11 C12 1.382(2)
C11 H11 0.9500
C12 H12 0.9500
C13 C14 1.376(2)
C13 O5 1.3976(19)
C13 C18 1.400(2)
C14 C15 1.391(2)
C14 H14 0.9500
C15 C16 1.378(2)
C15 H15 0.9500
C16 O7 1.374(2)
C16 C17 1.396(2)
C17 C18 1.389(2)
C17 H17 0.9500
C18 C20 1.539(2)
C19 O7 1.427(2)
C19 H19A 0.9800
C19 H19B 0.9800
C19 H19C 0.9800
C20 C23 1.527(3)
C20 C22 1.534(3)
C20 C21 1.539(3)
C21 H21A 0.9800
C21 H21B 0.9800
C21 H21C 0.9800
C22 H22A 0.9800
C22 H22B 0.9800
C22 H22C 0.9800
C23 H23A 0.9800
C23 H23B 0.9800
C23 H23C 0.9800
C24 O11 1.192(2)
C24 O8 1.379(2)
C24 C25 1.466(2)
C25 C26 1.389(2)
C25 C30 1.404(2)
C26 C27 1.380(2)
C26 O9 1.3879(19)
C27 C28 1.384(3)
C27 H27 0.9500
C28 C29 1.384(3)
C28 H28 0.9500
C29 C30 1.372(3)
C29 H29 0.9500
C30 H30 0.9500
C31 C32 1.375(2)
C31 C36 1.399(2)
C31 O10 1.4004(19)
C32 C33 1.388(2)
C32 H32 0.9500
C33 C34 1.371(3)
C33 H33 0.9500
C34 O12 1.373(2)
C34 C35 1.392(3)
C35 C36 1.390(2)
C35 H35 0.9500
C36 C38 1.537(2)
C37 O12 1.426(3)
C37 H37A 0.9800
C37 H37B 0.9800
C37 H37C 0.9800
C38 C39 1.526(3)
C38 C40 1.532(3)
C38 C41 1.535(4)
C39 H39A 0.9800
C39 H39B 0.9800
C39 H39C 0.9800
C40 H40A 0.9800
C40 H40B 0.9800
C40 H40C 0.9800
C41 H41A 0.9800
C41 H41B 0.9800
C41 H41C 0.9800
C42 C43 1.3900
C42 C47 1.3900
C42 C48 1.479(3)
C43 C44 1.3900
C43 H43 0.9500
C44 C45 1.3900
C44 H44 0.9500
C45 C46 1.3900
C45 H45 0.9500
C46 C47 1.3900
C46 H46 0.9500
C47 H47 0.9500
C48 H48A 0.9800
C48 H48B 0.9800
C48 H48C 0.9800
O1 Rh1 2.0486(11)
O2 Rh1 2.0412(11)
O3 P1 1.6317(11)
O4 P1 1.6138(11)
O5 P1 1.5942(12)
O8 P2 1.6325(11)
O9 P2 1.6067(11)
O10 P2 1.6005(11)
P1 Rh1 2.1335(4)
P2 Rh1 2.1322(4)

loop_
_geom_torsion_atom_site_label_1
_geom_torsion_atom_site_label_2
_geom_torsion_atom_site_label_3
_geom_torsion_atom_site_label_4
_geom_torsion
O1 C1 C2 C3 -6.8(3)
C4 C1 C2 C3 171.68(17)
C1 C2 C3 O2 -4.6(3)
C1 C2 C3 C5 175.53(17)
O6 C6 C7 C8 -165.87(18)
O3 C6 C7 C8 13.3(2)
O6 C6 C7 C12 13.0(3)
O3 C6 C7 C12 -167.82(14)
C12 C7 C8 C9 -1.1(2)
C6 C7 C8 C9 177.79(15)
C12 C7 C8 O4 179.76(14)
C6 C7 C8 O4 -1.4(2)
O4 C8 C9 C10 -179.54(14)
C7 C8 C9 C10 1.3(2)
C8 C9 C10 C11 -0.1(3)
C9 C10 C11 C12 -1.2(3)
C10 C11 C12 C7 1.4(3)
C8 C7 C12 C11 -0.3(2)
C6 C7 C12 C11 -179.17(16)
O5 C13 C14 C15 -177.42(14)
C18 C13 C14 C15 0.2(3)
C13 C14 C15 C16 0.8(2)
C14 C15 C16 O7 179.14(16)
C14 C15 C16 C17 -0.8(3)
O7 C16 C17 C18 179.97(16)
C15 C16 C17 C18 -0.1(3)
C16 C17 C18 C13 1.0(2)
C16 C17 C18 C20 -179.51(17)
C14 C13 C18 C17 -1.0(2)
O5 C13 C18 C17 176.65(14)
C14 C13 C18 C20 179.46(16)
O5 C13 C18 C20 -2.9(2)
C17 C18 C20 C23 3.7(3)
C13 C18 C20 C23 -176.8(2)
C17 C18 C20 C22 -115.60(19)
C13 C18 C20 C22 63.9(2)
C17 C18 C20 C21 123.19(19)
C13 C18 C20 C21 -57.3(2)
O11 C24 C25 C26 -178.1(2)
O8 C24 C25 C26 0.0(2)
O11 C24 C25 C30 0.8(3)
O8 C24 C25 C30 178.96(16)
C30 C25 C26 C27 -0.8(3)
C24 C25 C26 C27 178.09(17)
C30 C25 C26 O9 -179.91(15)
C24 C25 C26 O9 -1.0(2)
O9 C26 C27 C28 179.58(16)
C25 C26 C27 C28 0.5(3)
C26 C27 C28 C29 0.4(3)
C27 C28 C29 C30 -0.9(3)
C28 C29 C30 C25 0.5(3)
C26 C25 C30 C29 0.4(3)
C24 C25 C30 C29 -178.60(18)
C36 C31 C32 C33 -0.2(3)
O10 C31 C32 C33 -178.20(15)
C31 C32 C33 C34 1.3(3)
C32 C33 C34 O12 179.53(16)
C32 C33 C34 C35 -1.0(3)
C33 C34 C35 C36 -0.5(3)
O12 C34 C35 C36 179.05(17)
C34 C35 C36 C31 1.5(3)
C34 C35 C36 C38 -179.40(19)
C32 C31 C36 C35 -1.2(3)
O10 C31 C36 C35 176.86(15)
C32 C31 C36 C38 179.75(18)
O10 C31 C36 C38 -2.2(3)
C35 C36 C38 C39 125.7(2)
C31 C36 C38 C39 -55.3(3)
C35 C36 C38 C40 6.5(3)
C31 C36 C38 C40 -174.5(2)
C35 C36 C38 C41 -113.3(2)
C31 C36 C38 C41 65.8(2)
C47 C42 C43 C44 0.0
C48 C42 C43 C44 -178.9(3)
C42 C43 C44 C45 0.0
C43 C44 C45 C46 0.0
C44 C45 C46 C47 0.0
C45 C46 C47 C42 0.0
C43 C42 C47 C46 0.0
C48 C42 C47 C46 178.9(3)
C2 C1 O1 Rh1 9.0(2)
C4 C1 O1 Rh1 -169.54(12)
C2 C3 O2 Rh1 11.7(2)
C5 C3 O2 Rh1 -168.43(12)
O6 C6 O3 P1 -170.89(13)
C7 C6 O3 P1 9.8(2)
C9 C8 O4 P1 147.49(12)
C7 C8 O4 P1 -33.29(18)
C14 C13 O5 P1 -32.7(2)
C18 C13 O5 P1 149.61(12)
C15 C16 O7 C19 -2.8(2)
C17 C16 O7 C19 177.20(16)
O11 C24 O8 P2 -155.43(15)
C25 C24 O8 P2 26.2(2)
C27 C26 O9 P2 156.99(13)
C25 C26 O9 P2 -23.9(2)
C32 C31 O10 P2 -32.3(2)
C36 C31 O10 P2 149.64(13)
C33 C34 O12 C37 -0.7(3)
C35 C34 O12 C37 179.80(17)
C13 O5 P1 O4 -161.80(13)
C13 O5 P1 O3 96.21(13)
C13 O5 P1 Rh1 -36.87(14)
C8 O4 P1 O5 -56.59(12)
C8 O4 P1 O3 46.79(12)
C8 O4 P1 Rh1 175.24(9)
C6 O3 P1 O5 63.47(13)
C6 O3 P1 O4 -36.10(14)
C6 O3 P1 Rh1 -162.54(11)
C31 O10 P2 O9 -175.12(12)
C31 O10 P2 O8 82.22(13)
C31 O10 P2 Rh1 -47.37(14)
C26 O9 P2 O10 -62.85(12)
C26 O9 P2 O8 40.81(12)
C26 O9 P2 Rh1 168.23(10)
C24 O8 P2 O10 55.88(14)
C24 O8 P2 O9 -43.52(14)
C24 O8 P2 Rh1 -172.25(12)
